data_4516862
loop_
_publ_author_name
'Haldar, Shobhraj'
'Vijaykumar, Gonela'
'Carrella, Luca'
'Batha, Steven'
'Musie, Ghezai T.'
'Bera, Manindranath'

_publ_section_title
;
 Inorganic Phosphate and Arsenate within New Tetranuclear Copper and Zinc
 Complexes: Syntheses, Crystal Structures, Magnetic, Electrochemical, and
 Thermal Studies.
;
_journal_issue 4
_journal_name_full 'ACS omega'
_journal_page_first 1535
_journal_page_last 1549
_journal_paper_doi 10.1021/acsomega.7b00189
_journal_volume 2
_journal_year 2017
_chemical_formula_moiety 'C62 H58 N8 O14 P Zn4, Na, 11.5(H2 O), 3 (H3 O), 3(Cl)'
_chemical_formula_sum 'C62 H90 Cl3 N8 Na O28.5 P Zn4'
_chemical_formula_weight 1825.20
_space_group_crystal_system monoclinic
_space_group_IT_number 15
_space_group_name_Hall '-I 2ya'
_space_group_name_H-M_alt 'I 1 2/a 1'
_atom_sites_solution_hydrogens geom
_atom_sites_solution_primary heavy
_audit_creation_date 2016-10-24
_audit_creation_method
;
Olex2 1.2
(compiled 2016.09.09 svn.r3337 for OlexSys, GUI svn.r5227)
;
_cell_angle_alpha 90
_cell_angle_beta 108.074(6)
_cell_angle_gamma 90
_cell_formula_units_Z 8
_cell_length_a 32.2177(15)
_cell_length_b 13.3500(6)
_cell_length_c 39.051(2)
_cell_measurement_reflns_used 25329
_cell_measurement_temperature 100(2)
_cell_measurement_theta_max 66.627
_cell_measurement_theta_min 3.518
_cell_volume 15967.3(14)
_computing_molecular_graphics 'Olex2 (Dolomanov et al., 2009)'
_computing_publication_material 'Olex2 (Dolomanov et al., 2009)'
_computing_structure_refinement 'ShelXL (Sheldrick, 2015)'
_computing_structure_solution 'ShelXS (Sheldrick, 2008)'
_diffrn_ambient_temperature 100
_diffrn_measured_fraction_theta_full 0.964
_diffrn_measured_fraction_theta_max 0.985
_diffrn_measurement_device 'four-circle diffractometer'
_diffrn_measurement_device_type 'SuperNova, Dual, Cu at zero, Eos'
_diffrn_measurement_method '\w scans'
_diffrn_radiation_type CuK\a
_diffrn_radiation_wavelength 1.54184
_diffrn_reflns_av_R_equivalents 0.0450
_diffrn_reflns_av_unetI/netI 0.0554
_diffrn_reflns_Laue_measured_fraction_full 0.964
_diffrn_reflns_Laue_measured_fraction_max 0.985
_diffrn_reflns_limit_h_max 38
_diffrn_reflns_limit_h_min -38
_diffrn_reflns_limit_k_max 15
_diffrn_reflns_limit_k_min -14
_diffrn_reflns_limit_l_max 46
_diffrn_reflns_limit_l_min -35
_diffrn_reflns_number 25329
_diffrn_reflns_point_group_measured_fraction_full 0.964
_diffrn_reflns_point_group_measured_fraction_max 0.985
_diffrn_reflns_theta_full 67.684
_diffrn_reflns_theta_max 66.627
_diffrn_reflns_theta_min 3.518
_diffrn_source 'sealed X-ray tube'
_diffrn_source_type 'SuperNova (Cu) X-ray Source'
_exptl_absorpt_coefficient_mu 3.236
_exptl_crystal_colour 'light yellow'
_exptl_crystal_colour_modifier light
_exptl_crystal_colour_primary yellow
_exptl_crystal_density_diffrn 1.519
_exptl_crystal_description block
_exptl_crystal_F_000 7544
_exptl_crystal_size_max 0.151
_exptl_crystal_size_mid 0.124
_exptl_crystal_size_min 0.099
_refine_diff_density_max 1.142
_refine_diff_density_min -0.963
_refine_diff_density_rms 0.142
_refine_ls_extinction_method none
_refine_ls_goodness_of_fit_ref 1.043
_refine_ls_hydrogen_treatment constr
_refine_ls_matrix_type full
_refine_ls_number_parameters 1144
_refine_ls_number_reflns 13918
_refine_ls_number_restraints 24
_refine_ls_restrained_S_all 1.043
_refine_ls_R_factor_all 0.1141
_refine_ls_R_factor_gt 0.0977
_refine_ls_shift/su_max 0.001
_refine_ls_shift/su_mean 0.000
_refine_ls_structure_factor_coef Fsqd
_refine_ls_weighting_details
;
 w=1/[\s^2^(Fo^2^)+(0.1872P)^2^+78.3109P]
 where P=(Fo^2^+2Fc^2^)/3
;
_refine_ls_weighting_scheme calc
_refine_ls_wR_factor_gt 0.2794
_refine_ls_wR_factor_ref 0.2989
_reflns_Friedel_coverage 0.000
_reflns_number_gt 10940
_reflns_number_total 13918
_reflns_threshold_expression 'I > 2\s(I)'
_cod_data_source_file ao7b00189_si_004.cif
_cod_data_source_block cluster
_cod_original_cell_volume 15967.3(15)
_cod_original_formula_sum 'C62 H90 Cl3 N8 Na O28.50 P Zn4'
_cod_database_code 4516862
_shelxl_version_number 2012-9
_shelx_space_group_comment
;
The symmetry employed for this shelxl refinement is uniquely defined
by the following loop, which should always be used as a source of
symmetry information in preference to the above space-group names.
They are only intended as comments.
;
_olex2_refinement_description
;
1. Fixed Uiso
 At 1.2 times of:
  All C(H) groups, All C(H,H) groups
2. Uiso/Uaniso restraints and constraints
Uanis(Cl3C) \\sim Ueq, Uanis(Cl3B) \\sim Ueq: with sigma of 0.01 and sigma for
terminal atoms of 0.02
Uanis(O20) \\sim Ueq: with sigma of 0.01 and sigma for terminal atoms of 0.02
Uanis(O28) \\sim Ueq: with sigma of 0.01 and sigma for terminal atoms of 0.02
3. Others
 Fixed Sof: Zn4(0.75) Zn3(0.75) O6(0.75) H32(0.75) H32A(0.25) O17A(0.5)
 Na1A(0.5) O12(0.75) O13(0.75) Cl2(0.75) O15(0.8) O22(0.6) O18(0.5) Na1(0.5)
 Cl1(0.6) Cl1A(0.4) Cl3(0.5) O28A(0.5) O27A(0.5) Cl3A(0.25) O24A(0.5) O24(0.5)
 Cl2A(0.25) O27(0.5) O18A(0.5) O21A(0.25) O17(0.5) O20(0.5) Zn3A(0.25)
 Zn4A(0.25) O13A(0.25) O12A(0.25) Cl3B(0.125) Cl3C(0.125) O6A(0.25) O15A(0.2)
 O22A(0.4) O28(0.25)
4.a Ternary CH refined with riding coordinates:
 C32(H32), C32(H32A), C1(H1)
4.b Secondary CH2 refined with riding coordinates:
 C34(H34A,H34B), C55(H55A,H55B), C4(H4A,H4B), C3(H3A,H3B), C33(H33A,H33B),
 C2(H2A,H2B), C49(H49A,H49B), C10(H10A,H10B), C35(H35A,H35B), C18(H18A,H18B),
 C41(H41A,H41B), C24(H24A,H24B)
4.c Aromatic/amide H refined with riding coordinates:
 C46(H46), C43(H43), C57(H57), C15(H15), C60(H60), C51(H51), C14(H14),
 C12(H12), C6(H6), C58(H58), C9(H9), C8(H8), C13(H13), C59(H59), C23(H23),
 C52(H52), C44(H44), C7(H7), C26(H26), C28(H28), C29(H29), C20(H20), C27(H27),
 C54(H54), C53(H53), C22(H22), C21(H21), C45(H45), C37(H37), C40(H40), C39(H39),
  C38(H38)
;
_olex2_submission_special_instructions 'No special instructions were received'

loop_
_space_group_symop_operation_xyz
'x, y, z'
'-x+1/2, y, -z'
'x+1/2, y+1/2, z+1/2'
'-x+1, y+1/2, -z+1/2'
'-x, -y, -z'
'x-1/2, -y, z'
'-x+1/2, -y+1/2, -z+1/2'
'x, -y+1/2, z+1/2'

loop_
_atom_site_label
_atom_site_type_symbol
_atom_site_fract_x
_atom_site_fract_y
_atom_site_fract_z
_atom_site_U_iso_or_equiv
_atom_site_adp_type
_atom_site_occupancy
_atom_site_site_symmetry_order
_atom_site_calc_flag
_atom_site_refinement_flags_posn
_atom_site_refinement_flags_adp
_atom_site_refinement_flags_occupancy
_atom_site_disorder_assembly
_atom_site_disorder_group
Zn1 Zn 0.36707(2) 0.30821(6) 0.69308(2) 0.0387(2) Uani 1 1 d . . . . .
Zn4 Zn 0.54385(10) 0.4424(2) 0.67581(6) 0.0358(5) Uani 0.75 1 d . . P A 1
Zn2 Zn 0.41145(3) 0.20272(9) 0.62784(2) 0.0567(3) Uani 1 1 d . . . . .
Zn3 Zn 0.44199(9) 0.5698(2) 0.63071(7) 0.0425(5) Uani 0.75 1 d . . P A 1
P1 P 0.45449(5) 0.38001(17) 0.68169(4) 0.0537(5) Uani 1 1 d . . . . .
O14 O 0.50277(14) 0.4001(4) 0.70198(12) 0.0532(12) Uani 1 1 d . . . . .
N5 N 0.45135(18) 0.6463(5) 0.58257(15) 0.0493(13) Uani 1 1 d . . . . .
N3 N 0.33865(18) 0.4491(4) 0.68626(15) 0.0460(12) Uani 1 1 d . . . . .
O1 O 0.36528(14) 0.2251(4) 0.65043(12) 0.0499(11) Uani 1 1 d . . . . .
O11 O 0.43184(14) 0.3382(4) 0.70803(12) 0.0516(12) Uani 1 1 d . . . . .
O3 O 0.37967(18) 0.2407(5) 0.79938(14) 0.0682(16) Uani 1 1 d . . . . .
N2 N 0.35844(19) 0.1087(5) 0.58987(16) 0.0545(14) Uani 1 1 d . . . . .
N8 N 0.55907(18) 0.2957(5) 0.66080(16) 0.0518(14) Uani 1 1 d . . . . .
O6 O 0.5062(3) 0.5449(7) 0.6414(2) 0.0429(19) Uani 0.75 1 d . . P A 1
N4 N 0.4146(2) 0.2471(5) 0.57756(16) 0.0564(15) Uani 1 1 d . . . . .
O10 O 0.63628(18) 0.4987(4) 0.77174(16) 0.0679(14) Uani 1 1 d . . . . .
O9 O 0.58450(14) 0.5026(4) 0.71906(14) 0.0561(12) Uani 1 1 d . . . . .
O2 O 0.37702(14) 0.2471(3) 0.74248(12) 0.0428(10) Uani 1 1 d . . . . .
N7 N 0.3898(2) 0.5111(5) 0.58789(18) 0.0600(16) Uani 1 1 d . . . . .
C46 C 0.3224(3) 0.7557(7) 0.5944(2) 0.067(2) Uani 1 1 d . . . . .
H46 H 0.3111 0.7565 0.6142 0.080 Uiso 1 1 calc R . . . .
C43 C 0.3560(2) 0.7604(6) 0.5377(2) 0.0612(19) Uani 1 1 d . . . . .
H43 H 0.3671 0.7656 0.5179 0.073 Uiso 1 1 calc R . . . .
C11 C 0.2858(2) 0.3273(5) 0.73329(17) 0.0420(13) Uani 1 1 d . . . . .
C16 C 0.32397(19) 0.3398(4) 0.76142(15) 0.0362(12) Uani 1 1 d . . . . .
C57 C 0.6819(2) 0.3485(6) 0.6808(2) 0.0569(18) Uani 1 1 d . . . . .
H57 H 0.6880 0.3594 0.6588 0.068 Uiso 1 1 calc R . . . .
N1 N 0.29651(17) 0.2702(5) 0.67589(14) 0.0470(13) Uani 1 1 d . . . . .
O7 O 0.42930(18) 0.6981(6) 0.65023(15) 0.0804(19) Uani 1 1 d . . . . .
N6 N 0.58887(18) 0.4774(5) 0.64331(16) 0.0518(14) Uani 1 1 d . . . . .
C61 C 0.64788(19) 0.4017(5) 0.7243(2) 0.0475(15) Uani 1 1 d . . . . .
C32 C 0.5197(2) 0.5559(6) 0.6097(2) 0.0585(19) Uani 1 1 d . . . . .
H32 H 0.5101 0.4968 0.5935 0.070 Uiso 0.75 1 calc R . P A 1
H32A H 0.5144 0.5082 0.5891 0.070 Uiso 0.25 1 calc R . P A 2
O4 O 0.4456(2) 0.0781(6) 0.64857(16) 0.085(2) Uani 1 1 d . . . . .
O5 O 0.4873(3) -0.0556(6) 0.6521(2) 0.099(2) Uani 1 1 d . . . . .
C62 C 0.6211(2) 0.4735(6) 0.7398(2) 0.0554(18) Uani 1 1 d . . . . .
C15 C 0.3276(2) 0.4171(5) 0.78645(18) 0.0454(14) Uani 1 1 d . . . . .
H15 H 0.3537 0.4238 0.8060 0.055 Uiso 1 1 calc R . . . .
C34 C 0.5691(2) 0.5652(6) 0.6216(2) 0.0584(19) Uani 1 1 d . . . . .
H34A H 0.5792 0.5698 0.6002 0.070 Uiso 1 1 calc R . . . .
H34B H 0.5781 0.6270 0.6360 0.070 Uiso 1 1 calc R . . . .
O17A O 0.5288(3) 0.7186(8) 0.6889(2) 0.053(2) Uani 0.5 1 d . . P A 1
C60 C 0.6672(2) 0.3207(5) 0.7455(2) 0.0498(16) Uani 1 1 d . . . . .
H60 H 0.6628 0.3113 0.7682 0.060 Uiso 1 1 calc R . . . .
Na1A Na 0.5495(2) 0.6787(7) 0.74784(17) 0.082(2) Uani 0.5 1 d . . P A 1
C56 C 0.6546(2) 0.4150(6) 0.6910(2) 0.0534(17) Uani 1 1 d . . . . .
C55 C 0.6342(2) 0.5013(6) 0.6668(2) 0.0573(19) Uani 1 1 d . . . . .
H55A H 0.6333 0.5606 0.6818 0.069 Uiso 1 1 calc R . . . .
H55B H 0.6526 0.5183 0.6515 0.069 Uiso 1 1 calc R . . . .
C4 C 0.2726(2) 0.3558(6) 0.65511(18) 0.0517(16) Uani 1 1 d . . . . .
H4A H 0.2429 0.3585 0.6575 0.062 Uiso 1 1 calc R . . . .
H4B H 0.2696 0.3466 0.6293 0.062 Uiso 1 1 calc R . . . .
C3 C 0.3247(2) 0.1001(6) 0.6090(2) 0.0567(18) Uani 1 1 d . . . . .
H3A H 0.3322 0.0438 0.6262 0.068 Uiso 1 1 calc R . . . .
H3B H 0.2958 0.0863 0.5912 0.068 Uiso 1 1 calc R . . . .
C1 C 0.3227(2) 0.1961(6) 0.62875(18) 0.0519(17) Uani 1 1 d . . . . .
H1 H 0.3101 0.2502 0.6108 0.062 Uiso 1 1 calc R . . . .
C50 C 0.5831(2) 0.2901(6) 0.6382(2) 0.0543(17) Uani 1 1 d . . . . .
C51 C 0.6001(2) 0.2014(6) 0.6311(2) 0.063(2) Uani 1 1 d . . . . .
H51 H 0.6164 0.1991 0.6146 0.075 Uiso 1 1 calc R . . . .
O8 O 0.3890(2) 0.8224(6) 0.65914(19) 0.091(2) Uani 1 1 d . . . . .
C33 C 0.4991(2) 0.6513(6) 0.5906(2) 0.0559(18) Uani 1 1 d . . . . .
H33A H 0.5107 0.7100 0.6061 0.067 Uiso 1 1 calc R . . . .
H33B H 0.5064 0.6590 0.5679 0.067 Uiso 1 1 calc R . . . .
C14 C 0.2936(3) 0.4839(5) 0.7830(2) 0.0536(17) Uani 1 1 d . . . . .
H14 H 0.2967 0.5377 0.7996 0.064 Uiso 1 1 calc R . . . .
C12 C 0.2513(2) 0.3929(6) 0.73109(18) 0.0504(16) Uani 1 1 d . . . . .
H12 H 0.2243 0.3839 0.7126 0.061 Uiso 1 1 calc R . . . .
C5 C 0.2962(2) 0.4531(6) 0.66835(18) 0.0507(16) Uani 1 1 d . . . . .
C2 C 0.2935(2) 0.1811(6) 0.65262(19) 0.0519(17) Uani 1 1 d . . . . .
H2A H 0.2629 0.1712 0.6374 0.062 Uiso 1 1 calc R . . . .
H2B H 0.3029 0.1207 0.6678 0.062 Uiso 1 1 calc R . . . .
O23 O 0.3127(3) 0.9049(7) 0.66668(18) 0.100(2) Uani 1 1 d . . . . .
C17 C 0.3630(2) 0.2704(5) 0.76852(17) 0.0408(13) Uani 1 1 d . . . . .
O12 O 0.4503(2) 0.3215(7) 0.6502(2) 0.0621(19) Uani 0.75 1 d . . P B 1
C49 C 0.5884(2) 0.3888(7) 0.6201(2) 0.063(2) Uani 1 1 d . . . . .
H49A H 0.6160 0.3869 0.6140 0.076 Uiso 1 1 calc R . . . .
H49B H 0.5641 0.3959 0.5973 0.076 Uiso 1 1 calc R . . . .
C6 C 0.2745(3) 0.5445(7) 0.6614(3) 0.072(2) Uani 1 1 d . . . . .
H6 H 0.2441 0.5471 0.6490 0.086 Uiso 1 1 calc R . . . .
O13 O 0.4350(2) 0.4903(6) 0.67133(16) 0.0477(14) Uani 0.75 1 d . . P A 1
C10 C 0.2801(2) 0.2438(6) 0.70625(18) 0.0482(16) Uani 1 1 d . . . . .
H10A H 0.2957 0.1836 0.7186 0.058 Uiso 1 1 calc R . . . .
H10B H 0.2487 0.2267 0.6966 0.058 Uiso 1 1 calc R . . . .
O16 O 0.6660(2) 0.7417(6) 0.64770(18) 0.0878(19) Uani 1 1 d . . . . .
C58 C 0.7005(2) 0.2670(6) 0.7020(2) 0.0550(17) Uani 1 1 d . . . . .
H58 H 0.7183 0.2211 0.6943 0.066 Uiso 1 1 calc R . . . .
C9 C 0.3606(3) 0.5351(6) 0.6975(2) 0.0589(19) Uani 1 1 d . . . . .
H9 H 0.3909 0.5318 0.7104 0.071 Uiso 1 1 calc R . . . .
C35 C 0.4301(3) 0.5845(6) 0.5509(2) 0.0593(18) Uani 1 1 d . . . . .
H35A H 0.4511 0.5340 0.5478 0.071 Uiso 1 1 calc R . . . .
H35B H 0.4214 0.6274 0.5292 0.071 Uiso 1 1 calc R . . . .
C8 C 0.3409(3) 0.6267(6) 0.6910(3) 0.077(3) Uani 1 1 d . . . . .
H8 H 0.3571 0.6862 0.6991 0.092 Uiso 1 1 calc R . . . .
C36 C 0.3897(3) 0.5312(6) 0.5547(2) 0.0627(19) Uani 1 1 d . . . . .
C13 C 0.2555(2) 0.4717(6) 0.75562(19) 0.0544(18) Uani 1 1 d . . . . .
H13 H 0.2319 0.5166 0.7532 0.065 Uiso 1 1 calc R . . . .
C59 C 0.6928(2) 0.2536(6) 0.7342(2) 0.0570(18) Uani 1 1 d . . . . .
H59 H 0.7052 0.1977 0.7488 0.068 Uiso 1 1 calc R . . . .
C18 C 0.3437(3) 0.1697(7) 0.55671(19) 0.0604(19) Uani 1 1 d . . . . .
H18A H 0.3224 0.2203 0.5593 0.072 Uiso 1 1 calc R . . . .
H18B H 0.3289 0.1260 0.5361 0.072 Uiso 1 1 calc R . . . .
C41 C 0.4332(2) 0.7495(6) 0.5775(2) 0.0535(16) Uani 1 1 d . . . . .
H41A H 0.4387 0.7797 0.5562 0.064 Uiso 1 1 calc R . . . .
H41B H 0.4487 0.7904 0.5987 0.064 Uiso 1 1 calc R . . . .
C23 C 0.4485(3) 0.2963(6) 0.5733(2) 0.064(2) Uani 1 1 d . . . . .
H23 H 0.4715 0.3157 0.5940 0.077 Uiso 1 1 calc R . . . .
C52 C 0.5935(3) 0.1155(7) 0.6483(3) 0.071(2) Uani 1 1 d . . . . .
H52 H 0.6054 0.0536 0.6438 0.085 Uiso 1 1 calc R . . . .
C44 C 0.3108(3) 0.7598(9) 0.5314(3) 0.081(3) Uani 1 1 d . . . . .
H44 H 0.2913 0.7611 0.5075 0.097 Uiso 1 1 calc R . . . .
C19 C 0.3813(3) 0.2214(6) 0.5494(2) 0.0616(19) Uani 1 1 d . . . . .
C42 C 0.3848(2) 0.7534(6) 0.5724(2) 0.0551(17) Uani 1 1 d . . . . .
C7 C 0.2979(4) 0.6312(8) 0.6729(3) 0.087(3) Uani 1 1 d . . . . .
H7 H 0.2836 0.6943 0.6681 0.105 Uiso 1 1 calc R . . . .
C26 C 0.4067(4) 0.0012(7) 0.5341(3) 0.076(2) Uani 1 1 d . . . . .
H26 H 0.3782 -0.0051 0.5174 0.091 Uiso 1 1 calc R . . . .
C24 C 0.3725(3) 0.0068(6) 0.5835(2) 0.065(2) Uani 1 1 d . . . . .
H24A H 0.3482 -0.0273 0.5653 0.078 Uiso 1 1 calc R . . . .
H24B H 0.3794 -0.0322 0.6061 0.078 Uiso 1 1 calc R . . . .
O19 O 0.4781(3) 0.8371(7) 0.6918(2) 0.122(3) Uani 1 1 d . . . . .
C28 C 0.4836(4) 0.0056(9) 0.5451(3) 0.094(3) Uani 1 1 d . . . . .
H28 H 0.5080 0.0053 0.5362 0.113 Uiso 1 1 calc R . . . .
C29 C 0.4907(3) 0.0084(8) 0.5816(3) 0.083(3) Uani 1 1 d . . . . .
H29 H 0.5195 0.0090 0.5980 0.099 Uiso 1 1 calc R . . . .
C20 C 0.3809(3) 0.2476(8) 0.5146(2) 0.081(3) Uani 1 1 d . . . . .
H20 H 0.3564 0.2323 0.4943 0.097 Uiso 1 1 calc R . . . .
C27 C 0.4430(4) 0.0031(9) 0.5215(3) 0.091(3) Uani 1 1 d . . . . .
H27 H 0.4390 0.0028 0.4964 0.109 Uiso 1 1 calc R . . . .
C54 C 0.5527(2) 0.2107(7) 0.6771(2) 0.064(2) Uani 1 1 d . . . . .
H54 H 0.5355 0.2142 0.6929 0.077 Uiso 1 1 calc R . . . .
C53 C 0.5694(2) 0.1202(7) 0.6723(3) 0.072(2) Uani 1 1 d . . . . .
H53 H 0.5648 0.0624 0.6849 0.086 Uiso 1 1 calc R . . . .
C25 C 0.4123(3) 0.0082(6) 0.5704(2) 0.064(2) Uani 1 1 d . . . . .
C30 C 0.4540(3) 0.0105(7) 0.5944(3) 0.073(2) Uani 1 1 d . . . . .
C47 C 0.3684(2) 0.7526(6) 0.6009(2) 0.0575(18) Uani 1 1 d . . . . .
C22 C 0.4514(4) 0.3204(7) 0.5395(3) 0.079(3) Uani 1 1 d . . . . .
H22 H 0.4766 0.3526 0.5370 0.095 Uiso 1 1 calc R . . . .
C21 C 0.4170(4) 0.2962(9) 0.5103(3) 0.091(3) Uani 1 1 d . . . . .
H21 H 0.4177 0.3128 0.4868 0.109 Uiso 1 1 calc R . . . .
C45 C 0.2947(3) 0.7575(8) 0.5602(3) 0.078(3) Uani 1 1 d . . . . .
H45 H 0.2640 0.7572 0.5561 0.094 Uiso 1 1 calc R . . . .
C37 C 0.3562(3) 0.5030(9) 0.5251(3) 0.084(3) Uani 1 1 d . . . . .
H37 H 0.3570 0.5173 0.5015 0.101 Uiso 1 1 calc R . . . .
C40 C 0.3550(3) 0.4628(7) 0.5925(3) 0.069(2) Uani 1 1 d . . . . .
H40 H 0.3553 0.4471 0.6163 0.083 Uiso 1 1 calc R . . . .
C31 C 0.4634(3) 0.0100(8) 0.6345(3) 0.077(2) Uani 1 1 d . . . . .
C39 C 0.3203(3) 0.4365(8) 0.5651(3) 0.085(3) Uani 1 1 d . . . . .
H39 H 0.2956 0.4068 0.5695 0.101 Uiso 1 1 calc R . . . .
C38 C 0.3207(3) 0.4525(9) 0.5306(3) 0.096(3) Uani 1 1 d . . . . .
H38 H 0.2973 0.4298 0.5107 0.115 Uiso 1 1 calc R . . . .
C48 C 0.3972(3) 0.7573(8) 0.6395(2) 0.069(2) Uani 1 1 d . . . . .
Cl2 Cl 0.22556(17) 0.2551(6) 0.55245(13) 0.0862(14) Uani 0.75 1 d . . P C 1
O25 O 0.2236(4) -0.1059(11) 0.6347(3) 0.163(5) Uani 1 1 d . . . . .
O15 O 0.4683(4) 0.6170(10) 0.7349(3) 0.119(4) Uani 0.8 1 d . . P . .
O22 O 0.4744(4) 0.4537(11) 0.7691(3) 0.080(3) Uani 0.6 1 d . . P D 1
O18 O 0.5624(4) 0.5443(12) 0.7851(3) 0.071(3) Uani 0.5 1 d . . P A 1
Na1 Na 0.4465(5) 0.8126(9) 0.7314(3) 0.138(4) Uani 0.5 1 d . . P A 2
Cl1 Cl 0.54582(19) 0.4943(3) 0.53096(10) 0.0803(11) Uani 0.6 1 d . . P E 1
Cl1A Cl 0.5137(3) 0.5005(7) 0.5112(2) 0.095(3) Uani 0.4 1 d . . P F 2
Cl3 Cl 0.1870(3) 0.7041(10) 0.5812(3) 0.075(2) Uani 0.5 1 d . . P G 1
O29 O 0.4072(7) 0.7019(15) 0.4626(4) 0.223(8) Uani 1 1 d . . . . .
O30 O 0.5573(7) 0.2276(14) 0.5288(5) 0.229(8) Uani 1 1 d . . . . .
O28A O 0.6615(5) 0.6252(19) 0.5832(4) 0.125(7) Uani 0.5 1 d . . P . .
O26 O 0.5612(5) 0.859(2) 0.6430(4) 0.258(10) Uani 1 1 d . . . . .
O27A O 0.6735(7) 0.9277(14) 0.6160(5) 0.151(10) Uani 0.5 1 d . . P . .
Cl3A Cl 0.1777(7) 0.738(2) 0.5732(5) 0.115(10) Uani 0.25 1 d . . P H 2
O24A O 0.2196(6) -0.0043(19) 0.5326(6) 0.160(11) Uani 0.5 1 d . . P I 2
O24 O 0.2039(7) 0.0721(17) 0.5408(6) 0.141(8) Uani 0.5 1 d . . P J 1
Cl2A Cl 0.2353(6) 0.2586(15) 0.5349(8) 0.167(12) Uani 0.25 1 d . . P K 2
O27 O 0.5887(6) 0.899(3) 0.5815(8) 0.234(19) Uani 0.5 1 d . . P . .
O18A O 0.5781(7) 0.474(3) 0.8041(5) 0.163(10) Uani 0.5 1 d . . P L 2
O21A O 0.5432(8) 0.648(3) 0.7788(6) 0.094(10) Uani 0.25 1 d . . P M 2
O17 O 0.5702(4) 0.6393(11) 0.7355(4) 0.097(5) Uani 0.5 1 d . . P N 2
O20 O 0.4678(9) 0.936(3) 0.7448(8) 0.191(11) Uani 0.5 1 d . U P O 1
Zn3A Zn 0.4369(3) 0.5375(6) 0.6224(2) 0.056(2) Uani 0.25 1 d . . P A 2
Zn4A Zn 0.5395(4) 0.4190(8) 0.6660(2) 0.052(2) Uani 0.25 1 d . . P A 2
O13A O 0.4274(6) 0.4340(15) 0.6543(7) 0.054(5) Uani 0.25 1 d . . P A 2
O12A O 0.4591(6) 0.2583(16) 0.6599(6) 0.050(5) Uani 0.25 1 d . . P B 2
Cl3B Cl 0.1870(10) 0.572(3) 0.5858(9) 0.133(10) Uani 0.125 1 d . U P P 3
Cl3C Cl 0.2212(12) 0.546(3) 0.5675(10) 0.148(11) Uani 0.125 1 d . U P Q 4
O6A O 0.5010(10) 0.5052(17) 0.6320(9) 0.048(7) Uani 0.25 1 d . . P A 2
O15A O 0.4886(19) 0.572(4) 0.707(2) 0.18(3) Uani 0.2 1 d . . P A 1
O22A O 0.4508(7) 0.4211(13) 0.7712(4) 0.087(6) Uani 0.4 1 d . . P R 2
O28 O 0.1654(11) 0.895(3) 0.5626(9) 0.119(11) Uani 0.25 1 d . U P S 1

loop_
_atom_site_aniso_label
_atom_site_aniso_U_11
_atom_site_aniso_U_22
_atom_site_aniso_U_33
_atom_site_aniso_U_23
_atom_site_aniso_U_13
_atom_site_aniso_U_12
Zn1 0.0345(4) 0.0487(5) 0.0354(4) -0.0017(3) 0.0145(3) -0.0068(3)
Zn4 0.0265(9) 0.0518(14) 0.0301(11) 0.0075(8) 0.0100(8) -0.0039(8)
Zn2 0.0436(5) 0.0888(8) 0.0425(5) -0.0130(5) 0.0203(4) -0.0059(5)
Zn3 0.0296(9) 0.0667(17) 0.0314(9) 0.0021(8) 0.0097(7) -0.0001(9)
P1 0.0308(8) 0.0966(15) 0.0347(8) 0.0073(8) 0.0117(6) -0.0073(8)
O14 0.035(2) 0.082(3) 0.043(2) 0.015(2) 0.0124(18) -0.014(2)
N5 0.044(3) 0.062(3) 0.044(3) 0.014(3) 0.017(2) 0.012(3)
N3 0.049(3) 0.049(3) 0.047(3) 0.005(2) 0.025(2) -0.005(2)
O1 0.039(2) 0.071(3) 0.045(2) -0.019(2) 0.0207(19) -0.016(2)
O11 0.034(2) 0.081(3) 0.038(2) -0.003(2) 0.0087(18) -0.019(2)
O3 0.069(3) 0.094(4) 0.049(3) 0.030(3) 0.029(2) 0.039(3)
N2 0.051(3) 0.071(4) 0.046(3) -0.010(3) 0.022(3) -0.007(3)
N8 0.038(3) 0.064(4) 0.055(3) 0.016(3) 0.017(2) -0.003(3)
O6 0.036(4) 0.053(6) 0.043(4) 0.013(4) 0.017(3) 0.000(4)
N4 0.064(4) 0.066(4) 0.047(3) -0.004(3) 0.029(3) -0.002(3)
O10 0.062(3) 0.066(3) 0.067(3) -0.008(3) 0.008(3) 0.002(3)
O9 0.039(2) 0.063(3) 0.068(3) 0.012(3) 0.018(2) -0.002(2)
O2 0.044(2) 0.044(2) 0.047(2) 0.0100(19) 0.0241(19) 0.0043(18)
N7 0.048(3) 0.070(4) 0.066(4) 0.016(3) 0.023(3) 0.008(3)
C46 0.052(4) 0.081(6) 0.073(5) -0.002(4) 0.027(4) 0.003(4)
C43 0.051(4) 0.070(5) 0.059(4) 0.011(4) 0.011(3) 0.012(4)
C11 0.040(3) 0.048(3) 0.044(3) 0.003(3) 0.021(3) -0.001(3)
C16 0.040(3) 0.035(3) 0.038(3) 0.006(2) 0.018(2) 0.001(2)
C57 0.035(3) 0.074(5) 0.065(4) 0.010(4) 0.021(3) -0.005(3)
N1 0.040(3) 0.062(3) 0.042(3) -0.010(3) 0.018(2) -0.011(2)
O7 0.053(3) 0.140(6) 0.046(3) 0.000(3) 0.011(2) 0.013(3)
N6 0.042(3) 0.065(4) 0.052(3) 0.026(3) 0.022(2) 0.006(3)
C61 0.029(3) 0.049(4) 0.063(4) 0.006(3) 0.012(3) -0.007(3)
C32 0.044(4) 0.071(5) 0.066(4) 0.028(4) 0.025(3) 0.009(3)
O4 0.074(4) 0.128(6) 0.056(3) 0.009(4) 0.024(3) 0.026(4)
O5 0.104(5) 0.097(5) 0.117(6) 0.039(5) 0.064(5) 0.022(4)
C62 0.039(3) 0.059(4) 0.064(5) 0.018(4) 0.010(3) -0.010(3)
C15 0.045(3) 0.048(4) 0.046(3) 0.000(3) 0.017(3) 0.000(3)
C34 0.044(4) 0.079(5) 0.061(4) 0.028(4) 0.029(3) 0.006(3)
O17A 0.039(4) 0.080(7) 0.037(4) -0.011(4) 0.010(4) -0.005(4)
C60 0.036(3) 0.052(4) 0.057(4) 0.008(3) 0.007(3) -0.008(3)
Na1A 0.053(3) 0.141(7) 0.053(3) -0.023(4) 0.019(3) -0.050(4)
C56 0.030(3) 0.057(4) 0.074(5) 0.022(4) 0.018(3) -0.005(3)
C55 0.031(3) 0.070(5) 0.077(5) 0.027(4) 0.026(3) -0.003(3)
C4 0.037(3) 0.077(5) 0.042(3) -0.001(3) 0.012(3) 0.005(3)
C3 0.050(4) 0.072(5) 0.054(4) -0.022(4) 0.023(3) -0.016(3)
C1 0.044(3) 0.075(5) 0.040(3) -0.012(3) 0.018(3) -0.010(3)
C50 0.038(3) 0.068(5) 0.055(4) 0.018(3) 0.012(3) 0.000(3)
C51 0.049(4) 0.073(5) 0.070(5) 0.016(4) 0.022(4) 0.006(4)
O8 0.083(4) 0.123(6) 0.075(4) -0.022(4) 0.037(4) -0.002(4)
C33 0.048(4) 0.072(5) 0.054(4) 0.025(4) 0.025(3) 0.012(3)
C14 0.072(5) 0.040(3) 0.057(4) -0.003(3) 0.032(4) 0.009(3)
C12 0.036(3) 0.073(5) 0.043(3) 0.004(3) 0.015(3) 0.008(3)
C5 0.051(4) 0.068(4) 0.042(3) 0.007(3) 0.028(3) 0.009(3)
C2 0.043(3) 0.070(5) 0.050(4) -0.016(3) 0.024(3) -0.012(3)
O23 0.124(6) 0.121(6) 0.059(4) 0.004(4) 0.033(4) 0.020(5)
C17 0.046(3) 0.038(3) 0.043(3) 0.007(3) 0.021(3) 0.006(3)
O12 0.049(4) 0.074(5) 0.078(5) -0.012(4) 0.041(4) -0.020(4)
C49 0.043(4) 0.091(6) 0.063(4) 0.029(4) 0.028(3) 0.011(4)
C6 0.068(5) 0.078(6) 0.081(6) 0.006(5) 0.042(5) 0.028(5)
O13 0.044(3) 0.066(5) 0.039(3) 0.006(3) 0.023(3) -0.004(3)
C10 0.037(3) 0.068(4) 0.046(3) -0.010(3) 0.022(3) -0.017(3)
O16 0.079(4) 0.114(6) 0.076(4) -0.012(4) 0.032(3) 0.000(4)
C58 0.033(3) 0.059(4) 0.070(5) 0.010(4) 0.013(3) 0.004(3)
C9 0.064(4) 0.049(4) 0.078(5) -0.003(4) 0.043(4) -0.007(3)
C35 0.063(4) 0.070(5) 0.050(4) 0.010(4) 0.025(3) 0.015(4)
C8 0.103(7) 0.054(5) 0.106(7) -0.002(5) 0.080(6) 0.004(5)
C36 0.064(5) 0.064(5) 0.057(4) -0.005(4) 0.015(4) 0.009(4)
C13 0.057(4) 0.060(4) 0.057(4) 0.015(3) 0.032(3) 0.026(3)
C59 0.037(3) 0.062(4) 0.065(4) 0.015(4) 0.004(3) 0.001(3)
C18 0.057(4) 0.082(5) 0.041(3) -0.015(4) 0.014(3) -0.005(4)
C41 0.051(4) 0.055(4) 0.056(4) 0.016(3) 0.019(3) 0.010(3)
C23 0.066(5) 0.070(5) 0.071(5) -0.002(4) 0.040(4) -0.005(4)
C52 0.055(4) 0.068(5) 0.086(6) 0.023(5) 0.019(4) 0.008(4)
C44 0.062(5) 0.109(8) 0.062(5) 0.018(5) 0.004(4) 0.013(5)
C19 0.074(5) 0.065(5) 0.051(4) -0.001(4) 0.028(4) 0.011(4)
C42 0.054(4) 0.050(4) 0.061(4) 0.007(3) 0.016(3) 0.012(3)
C7 0.102(8) 0.077(6) 0.114(8) 0.017(6) 0.078(7) 0.038(6)
C26 0.095(6) 0.071(5) 0.078(6) -0.013(5) 0.052(5) -0.006(5)
C24 0.073(5) 0.067(5) 0.069(5) -0.014(4) 0.043(4) -0.008(4)
O19 0.148(7) 0.126(7) 0.063(4) 0.014(4) -0.010(4) -0.044(6)
C28 0.099(8) 0.101(8) 0.108(8) -0.002(7) 0.071(7) 0.008(6)
C29 0.077(6) 0.101(7) 0.090(7) 0.007(6) 0.055(5) 0.001(5)
C20 0.085(6) 0.104(7) 0.054(5) 0.015(5) 0.022(4) 0.004(6)
C27 0.102(8) 0.105(8) 0.087(7) -0.029(6) 0.060(6) -0.012(6)
C54 0.047(4) 0.070(5) 0.075(5) 0.015(4) 0.020(4) -0.008(4)
C53 0.048(4) 0.077(6) 0.089(6) 0.031(5) 0.021(4) -0.005(4)
C25 0.077(5) 0.054(4) 0.076(5) -0.008(4) 0.046(5) -0.001(4)
C30 0.078(6) 0.071(5) 0.087(6) -0.005(5) 0.051(5) -0.002(4)
C47 0.048(4) 0.064(5) 0.059(4) 0.003(4) 0.014(3) 0.008(3)
C22 0.092(7) 0.073(6) 0.087(7) 0.010(5) 0.050(6) 0.004(5)
C21 0.108(8) 0.097(8) 0.081(7) 0.030(6) 0.050(6) 0.022(6)
C45 0.049(4) 0.095(7) 0.083(6) 0.017(5) 0.011(4) 0.017(4)
C37 0.072(6) 0.104(8) 0.073(6) -0.022(5) 0.019(5) 0.000(5)
C40 0.048(4) 0.077(5) 0.082(6) 0.012(5) 0.019(4) 0.004(4)
C31 0.079(6) 0.085(6) 0.080(6) 0.005(5) 0.045(5) 0.008(5)
C39 0.070(6) 0.084(7) 0.104(8) -0.006(6) 0.033(6) 0.002(5)
C38 0.067(6) 0.106(8) 0.098(8) -0.025(7) 0.001(5) 0.005(6)
C48 0.051(4) 0.092(6) 0.075(5) -0.003(5) 0.033(4) 0.006(4)
Cl2 0.0485(19) 0.111(3) 0.080(2) -0.011(2) -0.0082(15) 0.0031(18)
O25 0.145(9) 0.231(14) 0.131(8) -0.048(9) 0.069(7) -0.058(9)
O15 0.123(8) 0.145(10) 0.066(5) -0.036(6) -0.005(5) 0.033(7)
O22 0.063(6) 0.112(10) 0.063(6) -0.034(6) 0.016(5) -0.007(6)
O18 0.057(6) 0.109(10) 0.041(6) -0.025(6) 0.006(5) 0.009(6)
Na1 0.217(14) 0.101(7) 0.122(8) -0.023(6) 0.092(9) -0.022(8)
Cl1 0.118(4) 0.083(3) 0.0517(19) 0.0173(18) 0.043(2) 0.003(3)
Cl1A 0.113(8) 0.105(4) 0.105(7) 0.044(6) 0.089(6) 0.027(6)
Cl3 0.043(3) 0.128(5) 0.054(3) 0.006(3) 0.013(2) -0.017(3)
O29 0.32(2) 0.27(2) 0.108(9) -0.010(10) 0.120(12) -0.069(17)
O30 0.30(2) 0.205(16) 0.232(18) -0.080(14) 0.154(17) -0.072(15)
O28A 0.089(10) 0.21(2) 0.075(9) 0.001(12) 0.023(8) -0.026(12)
O26 0.154(12) 0.45(3) 0.171(13) -0.064(18) 0.055(10) -0.013(17)
O27A 0.169(18) 0.118(13) 0.098(12) 0.045(10) -0.058(12) -0.059(13)
Cl3A 0.057(10) 0.23(3) 0.067(10) -0.062(13) 0.040(9) -0.046(12)
O24A 0.102(12) 0.173(19) 0.143(17) -0.097(15) -0.050(12) 0.057(13)
O24 0.138(16) 0.123(15) 0.125(15) 0.039(13) -0.014(13) 0.027(13)
Cl2A 0.076(11) 0.080(9) 0.26(3) 0.010(16) -0.075(15) 0.002(8)
O27 0.068(11) 0.47(6) 0.18(2) 0.09(3) 0.059(13) 0.05(2)
O18A 0.119(15) 0.29(3) 0.078(11) 0.018(17) 0.032(11) 0.008(19)
O21A 0.072(15) 0.15(3) 0.034(10) 0.016(14) -0.018(10) -0.055(17)
O17 0.071(8) 0.098(10) 0.140(13) -0.081(10) 0.059(9) -0.050(7)
O20 0.179(17) 0.24(2) 0.193(17) 0.077(15) 0.108(14) 0.009(14)
Zn3A 0.042(3) 0.062(5) 0.060(5) 0.025(3) 0.008(3) -0.007(3)
Zn4A 0.039(3) 0.057(4) 0.056(5) 0.000(3) 0.008(4) -0.014(3)
O13A 0.042(10) 0.036(10) 0.092(17) 0.029(11) 0.034(11) -0.002(8)
O12A 0.032(9) 0.034(10) 0.083(14) -0.006(10) 0.017(9) 0.000(8)
Cl3B 0.112(15) 0.166(19) 0.128(16) -0.013(14) 0.049(13) 0.013(14)
Cl3C 0.137(17) 0.18(2) 0.127(17) -0.001(16) 0.041(14) -0.015(16)
O6A 0.034(11) 0.024(13) 0.08(2) 0.021(11) 0.015(13) 0.001(10)
O15A 0.14(4) 0.13(4) 0.22(7) 0.13(5) -0.01(4) 0.00(3)
O22A 0.100(13) 0.079(11) 0.056(9) 0.020(8) -0.012(9) -0.041(10)
O28 0.108(16) 0.138(18) 0.097(16) 0.017(14) 0.010(13) -0.052(15)

loop_
_atom_type_symbol
_atom_type_description
_atom_type_scat_dispersion_real
_atom_type_scat_dispersion_imag
_atom_type_scat_source
C C 0.0181 0.0091 'International Tables Vol C Tables 4.2.6.8 and 6.1.1.4'
H H 0.0000 0.0000 'International Tables Vol C Tables 4.2.6.8 and 6.1.1.4'
Cl Cl 0.3639 0.7018 'International Tables Vol C Tables 4.2.6.8 and 6.1.1.4'
N N 0.0311 0.0180 'International Tables Vol C Tables 4.2.6.8 and 6.1.1.4'
Na Na 0.1353 0.1239 'International Tables Vol C Tables 4.2.6.8 and 6.1.1.4'
O O 0.0492 0.0322 'International Tables Vol C Tables 4.2.6.8 and 6.1.1.4'
P P 0.2955 0.4335 'International Tables Vol C Tables 4.2.6.8 and 6.1.1.4'
Zn Zn -1.5491 0.6778 'International Tables Vol C Tables 4.2.6.8 and 6.1.1.4'

loop_
_geom_angle_atom_site_label_1
_geom_angle_atom_site_label_2
_geom_angle_atom_site_label_3
_geom_angle
_geom_angle_site_symmetry_1
_geom_angle_site_symmetry_3
N3 Zn1 N1 78.4(2) . .
N3 Zn1 Na1A 140.3(2) . 4_546
O1 Zn1 N3 120.1(2) . .
O1 Zn1 O11 96.40(19) . .
O1 Zn1 O2 121.9(2) . .
O1 Zn1 N1 81.85(19) . .
O1 Zn1 Na1A 95.5(2) . 4_546
O11 Zn1 N3 103.4(2) . .
O11 Zn1 O2 87.75(18) . .
O11 Zn1 N1 178.0(2) . .
O11 Zn1 Na1A 51.8(2) . 4_546
O2 Zn1 N3 114.87(19) . .
O2 Zn1 N1 92.33(19) . .
O2 Zn1 Na1A 45.18(16) . 4_546
N1 Zn1 Na1A 127.3(2) . 4_546
O14 Zn4 N8 97.3(3) . .
O14 Zn4 O6 100.1(3) . .
O14 Zn4 N6 174.9(3) . .
N8 Zn4 N6 78.1(2) . .
O6 Zn4 N8 125.0(3) . .
O6 Zn4 N6 81.0(3) . .
O9 Zn4 O14 92.7(2) . .
O9 Zn4 N8 117.5(3) . .
O9 Zn4 O6 113.3(3) . .
O9 Zn4 N6 91.5(2) . .
O1 Zn2 N2 81.76(19) . .
O1 Zn2 N4 130.0(2) . .
O1 Zn2 O4 109.8(2) . .
O1 Zn2 O12 97.9(2) . .
N4 Zn2 N2 77.7(2) . .
O4 Zn2 N2 90.7(3) . .
O4 Zn2 N4 115.6(3) . .
O4 Zn2 O12 106.4(4) . .
O12 Zn2 N2 161.7(3) . .
O12 Zn2 N4 88.9(3) . .
O12A Zn2 O1 102.9(6) . .
O12A Zn2 N2 170.3(7) . .
O12A Zn2 N4 104.9(8) . .
O12A Zn2 O4 79.6(7) . .
O6 Zn3 N5 81.4(3) . .
O6 Zn3 N7 128.1(3) . .
N7 Zn3 N5 77.7(2) . .
O7 Zn3 N5 91.5(3) . .
O7 Zn3 O6 112.8(3) . .
O7 Zn3 N7 114.7(3) . .
O7 Zn3 O13 93.9(3) . .
O13 Zn3 N5 174.6(3) . .
O13 Zn3 O6 96.4(3) . .
O13 Zn3 N7 100.0(3) . .
O14 P1 O11 109.5(2) . .
O14 P1 O13 103.0(3) . .
O14 P1 O12A 100.2(6) . .
O11 P1 O13 105.8(3) . .
O11 P1 O12A 96.3(7) . .
O12 P1 O14 110.6(4) . .
O12 P1 O11 116.1(4) . .
O12 P1 O13 111.1(5) . .
O13A P1 O14 128.0(8) . .
O13A P1 O11 113.3(8) . .
O13A P1 O12A 103.1(14) . .
P1 O14 Zn4 120.9(3) . .
P1 O14 Na1 126.9(4) . 4_546
P1 O14 Zn4A 111.4(3) . .
Zn4A O14 Na1 111.9(5) . 4_546
C33 N5 Zn3 104.2(4) . .
C33 N5 C41 109.2(6) . .
C33 N5 Zn3A 107.7(5) . .
C35 N5 Zn3 107.5(4) . .
C35 N5 C33 112.9(6) . .
C35 N5 C41 110.3(6) . .
C35 N5 Zn3A 94.3(5) . .
C41 N5 Zn3 112.7(4) . .
C41 N5 Zn3A 121.8(5) . .
C5 N3 Zn1 116.5(5) . .
C5 N3 C9 119.2(7) . .
C9 N3 Zn1 124.3(5) . .
Zn2 O1 Zn1 129.0(2) . .
C1 O1 Zn1 115.0(4) . .
C1 O1 Zn2 114.4(4) . .
Zn1 O11 Na1A 91.9(2) . 4_546
P1 O11 Zn1 122.6(3) . .
P1 O11 Na1A 131.1(3) . 4_546
C3 N2 Zn2 103.5(4) . .
C18 N2 Zn2 103.9(5) . .
C18 N2 C3 113.1(6) . .
C18 N2 C24 113.0(6) . .
C24 N2 Zn2 114.3(5) . .
C24 N2 C3 108.7(6) . .
C50 N8 Zn4 117.2(5) . .
C50 N8 C54 117.8(7) . .
C50 N8 Zn4A 114.7(6) . .
C54 N8 Zn4 124.0(5) . .
C54 N8 Zn4A 127.5(7) . .
Zn3 O6 Zn4 127.8(5) . .
C32 O6 Zn4 111.1(6) . .
C32 O6 Zn3 111.8(6) . .
C23 N4 Zn2 122.8(6) . .
C19 N4 Zn2 116.5(5) . .
C19 N4 C23 120.7(7) . .
Zn4 O9 Na1A 114.8(2) . .
C62 O9 Zn4 131.8(5) . .
C62 O9 Na1A 112.8(5) . .
C62 O9 Zn4A 127.0(6) . .
Zn1 O2 Na1A 99.0(2) . 4_546
C17 O2 Zn1 132.2(4) . .
C17 O2 Na1A 122.2(4) . 4_546
C36 N7 Zn3 117.2(6) . .
C36 N7 C40 118.6(8) . .
C36 N7 Zn3A 117.2(7) . .
C40 N7 Zn3 123.9(6) . .
C40 N7 Zn3A 123.9(7) . .
C47 C46 H46 119.8 . .
C45 C46 H46 119.8 . .
C45 C46 C47 120.4(8) . .
C44 C43 H43 119.5 . .
C42 C43 H43 119.5 . .
C42 C43 C44 120.9(8) . .
C16 C11 C12 117.9(6) . .
C16 C11 C10 122.2(6) . .
C12 C11 C10 119.8(6) . .
C11 C16 C15 120.3(6) . .
C11 C16 C17 123.6(6) . .
C15 C16 C17 115.9(6) . .
C56 C57 H57 119.3 . .
C58 C57 H57 119.3 . .
C58 C57 C56 121.5(7) . .
C4 N1 Zn1 107.5(4) . .
C4 N1 C2 111.2(5) . .
C4 N1 C10 111.6(5) . .
C2 N1 Zn1 103.6(4) . .
C2 N1 C10 109.1(5) . .
C10 N1 Zn1 113.5(4) . .
C48 O7 Zn3 131.4(6) . .
C48 O7 Zn3A 125.6(6) . .
C34 N6 Zn4 104.5(4) . .
C34 N6 C55 110.4(6) . .
C34 N6 C49 111.2(6) . .
C34 N6 Zn4A 106.1(5) . .
C55 N6 Zn4 112.0(4) . .
C55 N6 Zn4A 121.3(5) . .
C49 N6 Zn4 107.0(4) . .
C49 N6 C55 111.5(6) . .
C49 N6 Zn4A 95.3(4) . .
C60 C61 C62 117.1(6) . .
C60 C61 C56 119.0(7) . .
C56 C61 C62 123.9(6) . .
O6 C32 H32 110.3 . .
O6 C32 C34 108.2(7) . .
O6 C32 C33 107.9(7) . .
C34 C32 H32 110.3 . .
C34 C32 H32A 101.4 . .
C34 C32 C33 109.8(6) . .
C33 C32 H32 110.3 . .
C33 C32 H32A 101.4 . .
O6A C32 H32A 101.4 . .
O6A C32 C34 118.0(14) . .
O6A C32 C33 120.8(13) . .
C31 O4 Zn2 132.1(6) . .
O10 C62 O9 124.0(8) . .
O10 C62 C61 118.3(6) . .
O9 C62 C61 117.7(7) . .
C16 C15 H15 119.6 . .
C14 C15 C16 120.9(6) . .
C14 C15 H15 119.6 . .
N6 C34 C32 109.7(6) . .
N6 C34 H34A 109.7 . .
N6 C34 H34B 109.7 . .
C32 C34 H34A 109.7 . .
C32 C34 H34B 109.7 . .
H34A C34 H34B 108.2 . .
C61 C60 H60 119.4 . .
C59 C60 C61 121.1(7) . .
C59 C60 H60 119.4 . .
O11 Na1A Zn1 36.28(11) 4_556 4_556
O11 Na1A O9 146.4(3) 4_556 .
O9 Na1A Zn1 110.1(2) . 4_556
O2 Na1A Zn1 35.83(13) 4_556 4_556
O2 Na1A O11 66.0(2) 4_556 4_556
O2 Na1A O9 83.8(3) 4_556 .
O2 Na1A O15 175.9(5) 4_556 .
O2 Na1A O15A 145(2) 4_556 .
O17A Na1A Zn1 119.5(4) . 4_556
O17A Na1A O11 113.9(5) . 4_556
O17A Na1A O9 80.1(4) . .
O17A Na1A O2 92.0(3) . 4_556
O17A Na1A O15 85.2(4) . .
O17A Na1A O18 141.3(6) . .
O17A Na1A O15A 64.0(13) . .
O15 Na1A Zn1 144.4(3) . 4_556
O15 Na1A O11 112.5(4) . 4_556
O15 Na1A O9 98.6(4) . .
O18 Na1A Zn1 91.0(3) . 4_556
O18 Na1A O11 104.8(4) . 4_556
O18 Na1A O9 66.5(4) . .
O18 Na1A O2 102.7(4) . 4_556
O18 Na1A O15 81.3(5) . .
O18 Na1A O15A 85.0(10) . .
O15A Na1A Zn1 176.0(9) . 4_556
O15A Na1A O11 145.5(18) . 4_556
O15A Na1A O9 68.0(17) . .
O15A Na1A O15 35.2(19) . .
C57 C56 C55 119.9(7) . .
C61 C56 C57 118.8(7) . .
C61 C56 C55 121.3(7) . .
N6 C55 C56 111.9(6) . .
N6 C55 H55A 109.2 . .
N6 C55 H55B 109.2 . .
C56 C55 H55A 109.2 . .
C56 C55 H55B 109.2 . .
H55A C55 H55B 107.9 . .
N1 C4 H4A 109.5 . .
N1 C4 H4B 109.5 . .
N1 C4 C5 110.9(5) . .
H4A C4 H4B 108.0 . .
C5 C4 H4A 109.5 . .
C5 C4 H4B 109.5 . .
N2 C3 H3A 109.7 . .
N2 C3 H3B 109.7 . .
N2 C3 C1 110.0(6) . .
H3A C3 H3B 108.2 . .
C1 C3 H3A 109.7 . .
C1 C3 H3B 109.7 . .
O1 C1 C3 110.5(6) . .
O1 C1 H1 109.1 . .
O1 C1 C2 109.5(5) . .
C3 C1 H1 109.1 . .
C3 C1 C2 109.5(6) . .
C2 C1 H1 109.1 . .
N8 C50 C51 121.9(7) . .
N8 C50 C49 115.2(7) . .
C51 C50 C49 122.8(7) . .
C50 C51 H51 120.4 . .
C50 C51 C52 119.3(8) . .
C52 C51 H51 120.4 . .
C48 O8 Na1 112.5(7) . .
N5 C33 C32 109.5(6) . .
N5 C33 H33A 109.8 . .
N5 C33 H33B 109.8 . .
C32 C33 H33A 109.8 . .
C32 C33 H33B 109.8 . .
H33A C33 H33B 108.2 . .
C15 C14 H14 120.3 . .
C13 C14 C15 119.4(7) . .
C13 C14 H14 120.3 . .
C11 C12 H12 119.3 . .
C11 C12 C13 121.4(6) . .
C13 C12 H12 119.3 . .
N3 C5 C4 118.0(6) . .
N3 C5 C6 120.7(8) . .
C6 C5 C4 121.3(7) . .
N1 C2 C1 109.5(6) . .
N1 C2 H2A 109.8 . .
N1 C2 H2B 109.8 . .
C1 C2 H2A 109.8 . .
C1 C2 H2B 109.8 . .
H2A C2 H2B 108.2 . .
O3 C17 O2 123.5(6) . .
O3 C17 C16 117.7(5) . .
O2 C17 C16 118.9(5) . .
P1 O12 Zn2 132.6(4) . .
N6 C49 C50 112.5(6) . .
N6 C49 H49A 109.1 . .
N6 C49 H49B 109.1 . .
C50 C49 H49A 109.1 . .
C50 C49 H49B 109.1 . .
H49A C49 H49B 107.8 . .
C5 C6 H6 120.5 . .
C7 C6 C5 118.9(9) . .
C7 C6 H6 120.5 . .
P1 O13 Zn3 124.2(4) . .
C11 C10 H10A 109.0 . .
C11 C10 H10B 109.0 . .
N1 C10 C11 112.8(5) . .
N1 C10 H10A 109.0 . .
N1 C10 H10B 109.0 . .
H10A C10 H10B 107.8 . .
C57 C58 H58 120.5 . .
C59 C58 C57 119.0(7) . .
C59 C58 H58 120.5 . .
N3 C9 H9 118.9 . .
N3 C9 C8 122.3(8) . .
C8 C9 H9 118.9 . .
N5 C35 H35A 109.3 . .
N5 C35 H35B 109.3 . .
N5 C35 C36 111.7(6) . .
H35A C35 H35B 107.9 . .
C36 C35 H35A 109.3 . .
C36 C35 H35B 109.3 . .
C9 C8 H8 120.6 . .
C7 C8 C9 118.8(9) . .
C7 C8 H8 120.6 . .
N7 C36 C35 116.5(7) . .
N7 C36 C37 122.2(9) . .
C37 C36 C35 121.2(8) . .
C14 C13 C12 120.0(6) . .
C14 C13 H13 120.0 . .
C12 C13 H13 120.0 . .
C60 C59 H59 119.8 . .
C58 C59 C60 120.5(7) . .
C58 C59 H59 119.8 . .
N2 C18 H18A 109.4 . .
N2 C18 H18B 109.4 . .
N2 C18 C19 111.2(6) . .
H18A C18 H18B 108.0 . .
C19 C18 H18A 109.4 . .
C19 C18 H18B 109.4 . .
N5 C41 H41A 108.9 . .
N5 C41 H41B 108.9 . .
N5 C41 C42 113.4(6) . .
H41A C41 H41B 107.7 . .
C42 C41 H41A 108.9 . .
C42 C41 H41B 108.9 . .
N4 C23 H23 118.8 . .
N4 C23 C22 122.4(9) . .
C22 C23 H23 118.8 . .
C51 C52 H52 120.2 . .
C51 C52 C53 119.6(9) . .
C53 C52 H52 120.2 . .
C43 C44 H44 120.2 . .
C45 C44 C43 119.5(8) . .
C45 C44 H44 120.2 . .
N4 C19 C18 117.2(7) . .
N4 C19 C20 120.3(8) . .
C20 C19 C18 122.4(8) . .
C43 C42 C41 118.8(7) . .
C47 C42 C43 118.9(7) . .
C47 C42 C41 122.3(7) . .
C6 C7 H7 119.9 . .
C8 C7 C6 120.1(9) . .
C8 C7 H7 119.9 . .
C27 C26 H26 119.9 . .
C25 C26 H26 119.9 . .
C25 C26 C27 120.2(10) . .
N2 C24 H24A 109.1 . .
N2 C24 H24B 109.1 . .
N2 C24 C25 112.4(7) . .
H24A C24 H24B 107.9 . .
C25 C24 H24A 109.1 . .
C25 C24 H24B 109.1 . .
C29 C28 H28 119.3 . .
C27 C28 H28 119.3 . .
C27 C28 C29 121.5(9) . .
C28 C29 H29 120.7 . .
C28 C29 C30 118.6(10) . .
C30 C29 H29 120.7 . .
C19 C20 H20 120.7 . .
C21 C20 C19 118.6(10) . .
C21 C20 H20 120.7 . .
C26 C27 H27 119.9 . .
C28 C27 C26 120.1(10) . .
C28 C27 H27 119.9 . .
N8 C54 H54 118.0 . .
N8 C54 C53 124.0(8) . .
C53 C54 H54 118.0 . .
C52 C53 H53 121.3 . .
C54 C53 C52 117.4(8) . .
C54 C53 H53 121.3 . .
C26 C25 C24 119.5(9) . .
C26 C25 C30 119.2(8) . .
C30 C25 C24 121.3(8) . .
C29 C30 C31 116.6(9) . .
C25 C30 C29 120.2(9) . .
C25 C30 C31 123.1(8) . .
C46 C47 C48 117.4(7) . .
C42 C47 C46 119.8(7) . .
C42 C47 C48 122.6(7) . .
C23 C22 H22 121.1 . .
C21 C22 C23 117.7(9) . .
C21 C22 H22 121.1 . .
C20 C21 H21 119.9 . .
C22 C21 C20 120.2(9) . .
C22 C21 H21 119.9 . .
C46 C45 C44 120.2(8) . .
C46 C45 H45 119.9 . .
C44 C45 H45 119.9 . .
C36 C37 H37 120.9 . .
C36 C37 C38 118.1(10) . .
C38 C37 H37 120.9 . .
N7 C40 H40 118.6 . .
C39 C40 N7 122.7(9) . .
C39 C40 H40 118.6 . .
O4 C31 C30 118.2(9) . .
O5 C31 O4 123.3(9) . .
O5 C31 C30 118.6(9) . .
C40 C39 H39 120.4 . .
C40 C39 C38 119.3(10) . .
C38 C39 H39 120.4 . .
C37 C38 H38 120.6 . .
C39 C38 C37 118.9(10) . .
C39 C38 H38 120.6 . .
O7 C48 C47 119.6(8) . .
O8 C48 O7 122.7(9) . .
O8 C48 C47 117.7(8) . .
O15A O15 Na1A 70(2) . .
O8 Na1 O14 153.2(5) . 4_556
O19 Na1 O14 109.3(6) . 4_556
O19 Na1 O8 65.4(4) . .
O19 Na1 O15 90.5(6) . .
O19 Na1 O18A 67.2(6) . 4_556
O15 Na1 O14 106.4(5) . 4_556
O15 Na1 O8 100.0(4) . .
O18A Na1 O14 98.3(7) 4_556 4_556
O18A Na1 O8 55.1(7) 4_556 .
O18A Na1 O15 151.2(7) 4_556 .
N5 Zn3A O7 79.3(3) . .
N7 Zn3A N5 85.0(5) . .
N7 Zn3A O7 109.9(6) . .
N7 Zn3A O13A 94.6(9) . .
N7 Zn3A O6A 134.4(11) . .
O13A Zn3A N5 174.1(9) . .
O13A Zn3A O7 106.3(9) . .
O13A Zn3A O6A 94.8(11) . .
O6A Zn3A N5 81.4(9) . .
O6A Zn3A O7 109.9(8) . .
O14 Zn4A O9 78.1(3) . .
O14 Zn4A N6 159.7(4) . .
N8 Zn4A O14 104.7(6) . .
N8 Zn4A O9 112.6(6) . .
N8 Zn4A N6 87.5(5) . .
N8 Zn4A O6A 130.8(10) . .
N6 Zn4A O9 82.2(4) . .
O6A Zn4A O14 99.0(12) . .
O6A Zn4A O9 114.2(9) . .
O6A Zn4A N6 84.4(11) . .
P1 O13A Zn3A 133.6(12) . .
Zn2 O12A P1 120.2(10) . .
C32 O6A Zn3A 113.5(18) . .
C32 O6A Zn4A 114.7(19) . .
Zn4A O6A Zn3A 131.8(18) . .
O15 O15A Na1A 75(3) . .

loop_
_geom_bond_atom_site_label_1
_geom_bond_atom_site_label_2
_geom_bond_distance
_geom_bond_site_symmetry_2
Zn1 N3 2.072(6) .
Zn1 O1 1.987(4) .
Zn1 O11 2.025(4) .
Zn1 O2 2.026(4) .
Zn1 N1 2.220(5) .
Zn1 Na1A 3.419(6) 4_546
Zn4 O14 1.988(5) .
Zn4 N8 2.144(7) .
Zn4 O6 2.035(10) .
Zn4 O9 1.960(6) .
Zn4 N6 2.253(6) .
Zn2 O1 1.974(4) .
Zn2 N2 2.262(6) .
Zn2 N4 2.083(6) .
Zn2 O4 2.020(7) .
Zn2 O12 2.041(8) .
Zn2 O12A 1.812(19) .
Zn3 N5 2.241(6) .
Zn3 O6 2.008(10) .
Zn3 N7 2.120(7) .
Zn3 O7 1.970(8) .
Zn3 O13 1.978(7) .
P1 O14 1.534(4) .
P1 O11 1.539(5) .
P1 O12 1.426(8) .
P1 O13 1.603(8) .
P1 O13A 1.36(2) .
P1 O12A 1.86(2) .
O14 Na1 2.858(14) 4_546
O14 Zn4A 2.116(12) .
N5 C33 1.473(9) .
N5 C35 1.466(10) .
N5 C41 1.486(9) .
N5 Zn3A 2.280(11) .
N3 C5 1.331(9) .
N3 C9 1.349(10) .
O1 C1 1.424(8) .
O11 Na1A 2.688(10) 4_546
O3 C17 1.223(8) .
N2 C3 1.500(8) .
N2 C18 1.477(10) .
N2 C24 1.480(11) .
N8 C50 1.344(9) .
N8 C54 1.347(10) .
N8 Zn4A 1.796(13) .
O6 C32 1.438(12) .
N4 C23 1.328(10) .
N4 C19 1.321(11) .
O10 C62 1.236(10) .
O9 C62 1.267(8) .
O9 Na1A 2.975(11) .
O9 Zn4A 2.404(9) .
O2 Na1A 2.456(7) 4_546
O2 C17 1.273(7) .
N7 C36 1.322(10) .
N7 C40 1.353(11) .
N7 Zn3A 1.726(11) .
C46 H46 0.9500 .
C46 C47 1.424(11) .
C46 C45 1.358(13) .
C43 H43 0.9500 .
C43 C44 1.401(12) .
C43 C42 1.387(11) .
C11 C16 1.381(9) .
C11 C12 1.399(9) .
C11 C10 1.508(9) .
C16 C15 1.400(9) .
C16 C17 1.516(8) .
C57 H57 0.9500 .
C57 C56 1.393(11) .
C57 C58 1.386(11) .
N1 C4 1.473(9) .
N1 C2 1.482(9) .
N1 C10 1.484(8) .
O7 C48 1.265(11) .
O7 Zn3A 2.451(11) .
N6 C34 1.472(9) .
N6 C55 1.499(9) .
N6 C49 1.487(11) .
N6 Zn4A 2.189(13) .
C61 C62 1.534(11) .
C61 C60 1.388(10) .
C61 C56 1.392(10) .
C32 H32 1.0000 .
C32 H32A 1.0000 .
C32 C34 1.518(10) .
C32 C33 1.520(10) .
C32 O6A 1.38(3) .
O4 C31 1.286(11) .
O5 C31 1.228(12) .
C15 H15 0.9500 .
C15 C14 1.388(10) .
C34 H34A 0.9900 .
C34 H34B 0.9900 .
O17A Na1A 2.253(12) .
C60 H60 0.9500 .
C60 C59 1.380(11) .
Na1A Zn1 3.419(6) 4_556
Na1A O11 2.688(10) 4_556
Na1A O2 2.455(7) 4_556
Na1A O15 2.636(15) .
Na1A O18 2.266(19) .
Na1A O15A 2.56(7) .
C56 C55 1.506(10) .
C55 H55A 0.9900 .
C55 H55B 0.9900 .
C4 H4A 0.9900 .
C4 H4B 0.9900 .
C4 C5 1.513(11) .
C3 H3A 0.9900 .
C3 H3B 0.9900 .
C3 C1 1.508(10) .
C1 H1 1.0000 .
C1 C2 1.529(9) .
C50 C51 1.369(12) .
C50 C49 1.531(11) .
C51 H51 0.9500 .
C51 C52 1.378(11) .
O8 C48 1.242(11) .
O8 Na1 2.858(16) .
C33 H33A 0.9900 .
C33 H33B 0.9900 .
C14 H14 0.9500 .
C14 C13 1.364(11) .
C12 H12 0.9500 .
C12 C13 1.400(11) .
C5 C6 1.389(11) .
C2 H2A 0.9900 .
C2 H2B 0.9900 .
C49 H49A 0.9900 .
C49 H49B 0.9900 .
C6 H6 0.9500 .
C6 C7 1.378(15) .
C10 H10A 0.9900 .
C10 H10B 0.9900 .
C58 H58 0.9500 .
C58 C59 1.364(11) .
C9 H9 0.9500 .
C9 C8 1.367(12) .
C35 H35A 0.9900 .
C35 H35B 0.9900 .
C35 C36 1.529(12) .
C8 H8 0.9500 .
C8 C7 1.347(15) .
C36 C37 1.367(12) .
C13 H13 0.9500 .
C59 H59 0.9500 .
C18 H18A 0.9900 .
C18 H18B 0.9900 .
C18 C19 1.496(12) .
C41 H41A 0.9900 .
C41 H41B 0.9900 .
C41 C42 1.511(10) .
C23 H23 0.9500 .
C23 C22 1.386(12) .
C52 H52 0.9500 .
C52 C53 1.391(13) .
C44 H44 0.9500 .
C44 C45 1.375(14) .
C19 C20 1.401(11) .
C42 C47 1.371(11) .
C7 H7 0.9500 .
C26 H26 0.9500 .
C26 C27 1.401(13) .
C26 C25 1.379(12) .
C24 H24A 0.9900 .
C24 H24B 0.9900 .
C24 C25 1.518(10) .
O19 Na1 2.126(15) .
C28 H28 0.9500 .
C28 C29 1.374(15) .
C28 C27 1.346(16) .
C29 H29 0.9500 .
C29 C30 1.417(11) .
C20 H20 0.9500 .
C20 C21 1.387(15) .
C27 H27 0.9500 .
C54 H54 0.9500 .
C54 C53 1.358(13) .
C53 H53 0.9500 .
C25 C30 1.381(13) .
C30 C31 1.498(13) .
C47 C48 1.506(12) .
C22 H22 0.9500 .
C22 C21 1.361(16) .
C21 H21 0.9500 .
C45 H45 0.9500 .
C37 H37 0.9500 .
C37 C38 1.400(16) .
C40 H40 0.9500 .
C40 C39 1.332(14) .
C39 H39 0.9500 .
C39 C38 1.369(16) .
C38 H38 0.9500 .
O15 Na1 2.697(17) .
O15 O15A 1.57(9) .
Na1 O14 2.858(14) 4_556
Na1 O18A 2.55(3) 4_556
Cl1A Cl1A 1.032(18) 5_666
O29 O30 1.44(2) 5_666
O30 O29 1.44(2) 5_666
O18A Na1 2.55(3) 4_546
Zn3A O13A 1.947(19) .
Zn3A O6A 2.03(3) .
Zn4A O6A 1.90(3) .

loop_
_geom_torsion_atom_site_label_1
_geom_torsion_atom_site_label_2
_geom_torsion_atom_site_label_3
_geom_torsion_atom_site_label_4
_geom_torsion
_geom_torsion_site_symmetry_1
_geom_torsion_site_symmetry_4
Zn1 N3 C5 C4 0.7(7) . .
Zn1 N3 C5 C6 -178.0(5) . .
Zn1 N3 C9 C8 177.1(6) . .
Zn1 O1 C1 C3 -153.7(5) . .
Zn1 O1 C1 C2 -33.1(8) . .
Zn1 O2 C17 O3 -162.5(6) . .
Zn1 O2 C17 C16 16.5(9) . .
Zn1 N1 C4 C5 -30.8(6) . .
Zn1 N1 C2 C1 -41.2(6) . .
Zn1 N1 C10 C11 59.6(7) . .
Zn4 N8 C50 C51 170.0(6) . .
Zn4 N8 C50 C49 -12.1(8) . .
Zn4 N8 C54 C53 -167.4(7) . .
Zn4 N8 Zn4A O14 -74(3) . .
Zn4 N8 Zn4A O9 9(2) . .
Zn4 N8 Zn4A N6 90(3) . .
Zn4 N8 Zn4A O6A 170(4) . .
Zn4 O6 C32 C34 -46.2(8) . .
Zn4 O6 C32 C33 -164.9(6) . .
Zn4 O6 C32 O6A 71(3) . .
Zn4 O9 C62 O10 -154.3(6) . .
Zn4 O9 C62 C61 24.9(9) . .
Zn4 N6 C34 C32 -37.2(7) . .
Zn4 N6 C55 C56 60.7(7) . .
Zn4 N6 C49 C50 -33.6(6) . .
Zn2 O1 C1 C3 39.3(7) . .
Zn2 O1 C1 C2 159.9(5) . .
Zn2 N2 C3 C1 35.6(7) . .
Zn2 N2 C18 C19 38.4(7) . .
Zn2 N2 C24 C25 -54.7(8) . .
Zn2 N4 C23 C22 176.2(7) . .
Zn2 N4 C19 C18 4.0(10) . .
Zn2 N4 C19 C20 -179.6(7) . .
Zn2 O4 C31 O5 171.6(8) . .
Zn2 O4 C31 C30 -8.9(14) . .
Zn3 N5 C33 C32 37.5(7) . .
Zn3 N5 C35 C36 32.9(7) . .
Zn3 N5 C41 C42 -59.6(7) . .
Zn3 O6 C32 C34 164.3(6) . .
Zn3 O6 C32 C33 45.6(8) . .
Zn3 O6 C32 O6A -79(3) . .
Zn3 N7 C36 C35 6.7(9) . .
Zn3 N7 C36 C37 -175.5(7) . .
Zn3 N7 C40 C39 172.3(8) . .
Zn3 N7 Zn3A N5 -70(2) . .
Zn3 N7 Zn3A O7 6.3(18) . .
Zn3 N7 Zn3A O13A 115(2) . .
Zn3 N7 Zn3A O6A -143(3) . .
Zn3 O7 C48 O8 162.2(7) . .
Zn3 O7 C48 C47 -20.4(13) . .
O14 P1 O11 Zn1 176.7(3) . .
O14 P1 O11 Na1A -55.6(5) . 4_546
O14 P1 O12 Zn2 137.4(6) . .
O14 P1 O13 Zn3 78.9(5) . .
O14 P1 O13A Zn3A 14(3) . .
O14 P1 O12A Zn2 -173.5(12) . .
O14 Zn4A O6A C32 162.6(16) . .
O14 Zn4A O6A Zn3A -17(2) . .
N5 C35 C36 N7 -28.0(10) . .
N5 C35 C36 C37 154.2(8) . .
N5 C41 C42 C43 -98.5(8) . .
N5 C41 C42 C47 83.1(9) . .
N3 C5 C6 C7 1.0(12) . .
N3 C9 C8 C7 0.4(12) . .
O1 Zn2 O12A P1 -42.0(14) . .
O1 C1 C2 N1 50.8(8) . .
O11 P1 O14 Zn4 174.1(3) . .
O11 P1 O14 Na1 21.6(6) . 4_546
O11 P1 O14 Zn4A 164.3(4) . .
O11 P1 O12 Zn2 12.0(10) . .
O11 P1 O13 Zn3 -166.3(4) . .
O11 P1 O13A Zn3A 157.2(18) . .
O11 P1 O12A Zn2 75.4(14) . .
N2 C3 C1 O1 -50.7(8) . .
N2 C3 C1 C2 -171.4(6) . .
N2 C18 C19 N4 -31.1(10) . .
N2 C18 C19 C20 152.5(8) . .
N2 C24 C25 C26 -97.2(9) . .
N2 C24 C25 C30 86.6(10) . .
N8 C50 C51 C52 -1.6(12) . .
N8 C50 C49 N6 31.9(9) . .
N8 C54 C53 C52 -1.8(13) . .
N8 Zn4A O6A C32 -79(2) . .
N8 Zn4A O6A Zn3A 101(2) . .
O6 C32 C34 N6 56.8(9) . .
O6 C32 C33 N5 -56.3(9) . .
O6 C32 O6A Zn3A 87(3) . .
O6 C32 O6A Zn4A -93(4) . .
N4 Zn2 O12A P1 96.0(13) . .
N4 C23 C22 C21 3.2(14) . .
N4 C19 C20 C21 3.1(14) . .
O9 Zn4A O6A C32 82(2) . .
O9 Zn4A O6A Zn3A -98.0(18) . .
N7 C36 C37 C38 0.9(15) . .
N7 C40 C39 C38 4.4(16) . .
C46 C47 C48 O7 135.2(9) . .
C46 C47 C48 O8 -47.3(12) . .
C43 C44 C45 C46 0.0(17) . .
C43 C42 C47 C46 2.1(12) . .
C43 C42 C47 C48 -172.8(8) . .
C11 C16 C15 C14 -1.7(9) . .
C11 C16 C17 O3 -132.5(7) . .
C11 C16 C17 O2 48.5(8) . .
C11 C12 C13 C14 -1.9(11) . .
C16 C11 C12 C13 2.7(10) . .
C16 C11 C10 N1 -86.4(8) . .
C16 C15 C14 C13 2.5(10) . .
C57 C56 C55 N6 96.1(7) . .
C57 C58 C59 C60 -0.5(11) . .
N1 C4 C5 N3 21.8(8) . .
N1 C4 C5 C6 -159.6(6) . .
N6 Zn4A O6A C32 2.8(17) . .
N6 Zn4A O6A Zn3A -177(2) . .
C61 C60 C59 C58 1.6(10) . .
C61 C56 C55 N6 -86.2(9) . .
O4 Zn2 O12A P1 -150.1(14) . .
C62 C61 C60 C59 -178.4(6) . .
C62 C61 C56 C57 175.7(6) . .
C62 C61 C56 C55 -2.1(10) . .
C15 C16 C17 O3 44.5(9) . .
C15 C16 C17 O2 -134.5(6) . .
C15 C14 C13 C12 -0.7(11) . .
C34 N6 C55 C56 176.7(6) . .
C34 N6 C49 C50 -147.1(6) . .
C34 C32 C33 N5 -174.0(7) . .
C34 C32 O6A Zn3A 160.4(11) . .
C34 C32 O6A Zn4A -19(2) . .
C60 C61 C62 O10 43.4(9) . .
C60 C61 C62 O9 -135.9(6) . .
C60 C61 C56 C57 -2.5(10) . .
C60 C61 C56 C55 179.7(6) . .
Na1A O9 C62 O10 15.8(9) . .
Na1A O9 C62 C61 -165.0(5) . .
Na1A O2 C17 O3 -17.3(10) 4_546 .
Na1A O2 C17 C16 161.6(5) 4_546 .
C56 C57 C58 C59 -2.1(11) . .
C56 C61 C62 O10 -134.8(7) . .
C56 C61 C62 O9 45.9(9) . .
C56 C61 C60 C59 0.0(10) . .
C55 N6 C34 C32 -157.7(7) . .
C55 N6 C49 C50 89.2(6) . .
C4 N1 C2 C1 74.0(7) . .
C4 N1 C10 C11 -62.1(7) . .
C4 C5 C6 C7 -177.6(7) . .
C3 N2 C18 C19 149.8(6) . .
C3 N2 C24 C25 -169.7(7) . .
C3 C1 C2 N1 172.0(6) . .
C50 N8 C54 C53 0.7(12) . .
C50 N8 Zn4A O14 179.0(5) . .
C50 N8 Zn4A O9 -97.9(7) . .
C50 N8 Zn4A N6 -17.4(6) . .
C50 N8 Zn4A O6A 62.9(16) . .
C50 C51 C52 C53 0.5(13) . .
C51 C50 C49 N6 -150.2(7) . .
C51 C52 C53 C54 1.2(13) . .
C33 N5 C35 C36 147.3(6) . .
C33 N5 C41 C42 -174.9(6) . .
C33 C32 C34 N6 174.3(7) . .
C33 C32 O6A Zn3A 21(2) . .
C33 C32 O6A Zn4A -158.9(11) . .
C12 C11 C16 C15 -0.9(9) . .
C12 C11 C16 C17 176.0(6) . .
C12 C11 C10 N1 96.1(7) . .
C5 N3 C9 C8 -0.4(11) . .
C5 C6 C7 C8 -1.0(13) . .
C2 N1 C4 C5 -143.5(5) . .
C2 N1 C10 C11 174.6(6) . .
C17 C16 C15 C14 -178.8(6) . .
O12 Zn2 O12A P1 40.1(9) . .
O12 P1 O14 Zn4 45.1(6) . .
O12 P1 O14 Na1 -107.4(6) . 4_546
O12 P1 O14 Zn4A 35.3(6) . .
O12 P1 O11 Zn1 -57.4(6) . .
O12 P1 O11 Na1A 70.4(6) . 4_546
O12 P1 O13 Zn3 -39.5(6) . .
O12 P1 O13A Zn3A -90(2) . .
O12 P1 O12A Zn2 -59.4(13) . .
C49 N6 C34 C32 77.9(7) . .
C49 N6 C55 C56 -59.2(8) . .
C49 C50 C51 C52 -179.4(8) . .
O13 P1 O14 Zn4 -73.7(4) . .
O13 P1 O14 Na1 133.8(5) . 4_546
O13 P1 O14 Zn4A -83.5(5) . .
O13 P1 O11 Zn1 66.3(4) . .
O13 P1 O11 Na1A -166.0(4) . 4_546
O13 P1 O12 Zn2 -108.8(8) . .
O13 P1 O13A Zn3A 71(2) . .
O13 P1 O12A Zn2 -48.6(19) . .
C10 C11 C16 C15 -178.5(6) . .
C10 C11 C16 C17 -1.6(9) . .
C10 C11 C12 C13 -179.7(6) . .
C10 N1 C4 C5 94.3(6) . .
C10 N1 C2 C1 -162.4(6) . .
C58 C57 C56 C61 3.6(11) . .
C58 C57 C56 C55 -178.6(7) . .
C9 N3 C5 C4 178.3(6) . .
C9 N3 C5 C6 -0.3(10) . .
C9 C8 C7 C6 0.3(13) . .
C35 N5 C33 C32 -78.8(8) . .
C35 N5 C41 C42 60.6(8) . .
C35 C36 C37 C38 178.6(9) . .
C36 N7 C40 C39 -1.4(13) . .
C36 N7 Zn3A N5 22.3(7) . .
C36 N7 Zn3A O7 99.0(7) . .
C36 N7 Zn3A O13A -151.8(9) . .
C36 N7 Zn3A O6A -50.5(15) . .
C36 C37 C38 C39 2.1(16) . .
C18 N2 C3 C1 -76.2(8) . .
C18 N2 C24 C25 63.9(9) . .
C18 C19 C20 C21 179.4(9) . .
C41 N5 C33 C32 158.1(6) . .
C41 N5 C35 C36 -90.3(7) . .
C41 C42 C47 C46 -179.5(7) . .
C41 C42 C47 C48 5.6(13) . .
C23 N4 C19 C18 -177.7(7) . .
C23 N4 C19 C20 -1.2(13) . .
C23 C22 C21 C20 -1.2(16) . .
C44 C43 C42 C41 177.2(8) . .
C44 C43 C42 C47 -4.3(13) . .
C19 N4 C23 C22 -2.1(13) . .
C19 C20 C21 C22 -1.9(16) . .
C42 C43 C44 C45 3.3(16) . .
C42 C47 C48 O7 -49.8(13) . .
C42 C47 C48 O8 127.7(9) . .
C26 C25 C30 C29 1.8(14) . .
C26 C25 C30 C31 -175.1(9) . .
C24 N2 C3 C1 157.5(7) . .
C24 N2 C18 C19 -86.1(8) . .
C24 C25 C30 C29 177.9(9) . .
C24 C25 C30 C31 1.1(14) . .
C28 C29 C30 C25 0.9(16) . .
C28 C29 C30 C31 178.0(10) . .
C29 C28 C27 C26 -1.4(19) . .
C29 C30 C31 O4 127.8(10) . .
C29 C30 C31 O5 -52.7(14) . .
C27 C26 C25 C24 179.5(9) . .
C27 C26 C25 C30 -4.3(14) . .
C27 C28 C29 C30 -1.1(18) . .
C54 N8 C50 C51 1.1(11) . .
C54 N8 C50 C49 179.0(7) . .
C54 N8 Zn4A O14 -1.7(9) . .
C54 N8 Zn4A O9 81.3(9) . .
C54 N8 Zn4A N6 161.8(7) . .
C54 N8 Zn4A O6A -117.8(15) . .
C25 C26 C27 C28 4.2(17) . .
C25 C30 C31 O4 -55.2(14) . .
C25 C30 C31 O5 124.3(11) . .
C47 C46 C45 C44 -2.2(16) . .
C45 C46 C47 C42 1.2(14) . .
C45 C46 C47 C48 176.3(9) . .
C40 N7 C36 C35 -179.1(7) . .
C40 N7 C36 C37 -1.3(13) . .
C40 N7 Zn3A N5 -164.3(7) . .
C40 N7 Zn3A O7 -87.6(8) . .
C40 N7 Zn3A O13A 21.6(11) . .
C40 N7 Zn3A O6A 122.9(14) . .
C40 C39 C38 C37 -4.7(17) . .
Na1 O8 C48 O7 -4.2(12) . .
Na1 O8 C48 C47 178.4(6) . .
Na1 O15 O15A Na1A 72.9(16) . .
Zn3A N5 C33 C32 23.9(8) . .
Zn3A N5 C35 C36 36.0(7) . .
Zn3A N5 C41 C42 -48.3(8) . .
Zn3A N7 C36 C35 -5.4(10) . .
Zn3A N7 C36 C37 172.4(8) . .
Zn3A N7 C40 C39 -174.7(9) . .
Zn3A O7 C48 O8 159.9(8) . .
Zn3A O7 C48 C47 -22.8(12) . .
Zn4A N8 C50 C51 -179.6(7) . .
Zn4A N8 C50 C49 -1.7(9) . .
Zn4A N8 C54 C53 -178.6(8) . .
Zn4A O9 C62 O10 -155.6(7) . .
Zn4A O9 C62 C61 23.6(9) . .
Zn4A N6 C34 C32 -24.5(8) . .
Zn4A N6 C55 C56 51.7(9) . .
Zn4A N6 C49 C50 -37.6(6) . .
O13A P1 O14 Zn4 -41.9(15) . .
O13A P1 O14 Na1 165.5(15) . 4_546
O13A P1 O14 Zn4A -51.8(15) . .
O13A P1 O11 Zn1 27.0(13) . .
O13A P1 O11 Na1A 154.8(13) . 4_546
O13A P1 O12 Zn2 -97.1(10) . .
O13A P1 O13 Zn3 -58.3(12) . .
O13A P1 O12A Zn2 -40.4(16) . .
O12A P1 O14 Zn4 73.7(8) . .
O12A P1 O14 Na1 -78.9(9) . 4_546
O12A P1 O14 Zn4A 63.8(9) . .
O12A P1 O11 Zn1 -80.2(7) . .
O12A P1 O11 Na1A 47.6(7) . 4_546
O12A P1 O12 Zn2 63.8(13) . .
O12A P1 O13 Zn3 -45.2(11) . .
O12A P1 O13A Zn3A -100(2) . .
O6A C32 C34 N6 30.5(16) . .
O6A C32 C33 N5 -31.4(18) . .
